data_4304232
loop_
_publ_author_name
'Nathan J. Silvernail'
'Jeffrey W. Pavlik'
'Bruce C. Noll'
'Charles E. Schulz'
'W. Robert Scheidt'

_publ_contact_author_address
;Dept. of Chemistry and Biochemistry                    
251 Nieuwland Science Hall
University of Notre Dame                         
Notre Dame, IN 46556-5670     
;
_publ_contact_author_email scheidt.1@nd.edu
_publ_contact_author_fax '01 574 631 4044'
_publ_contact_author_name 'W. Robert Scheidt'
_publ_contact_author_phone '01 574 631 6816'
_publ_section_title
;
Reversible NO Motion in Crystalline [Fe(Porph)(1-MeIm)(NO)] Derivatives
;
_journal_name_full 'Inorganic Chemistry'
_journal_page_first 912
_journal_page_last 920
_journal_paper_doi 10.1021/ic701700p
_journal_volume 47
_journal_year 2008
_chemical_formula_moiety 'C48 H30 F4 Fe N7 O'
_chemical_formula_sum 'C48 H30 F4 Fe N7 O'
_chemical_formula_weight 852.64
_chemical_name_common '[Fe(TPFP)(NO)(1-MeIm)]'
_chemical_name_systematic
; 
 ? 
;
_space_group_IT_number 14
_symmetry_cell_setting monoclinic
_symmetry_Int_Tables_number 14
_symmetry_space_group_name_Hall '-P 2yn'
_symmetry_space_group_name_H-M 'P 1 21/n 1'
_atom_sites_solution_hydrogens geom
_atom_sites_solution_primary direct
_atom_sites_solution_secondary difmap
_audit_creation_method SHELXL-97
_cell_angle_alpha 90.00
_cell_angle_beta 97.949(3)
_cell_angle_gamma 90.00
_cell_formula_units_Z 4
_cell_length_a 14.1567(7)
_cell_length_b 18.7925(7)
_cell_length_c 14.8762(7)
_cell_measurement_reflns_used 9390
_cell_measurement_temperature 125(2)
_cell_measurement_theta_max 33.1971
_cell_measurement_theta_min 2.4024
_cell_volume 3919.6(3)
_computing_cell_refinement 'APEX2/SAINT (Bruker, 2004)'
_computing_data_collection 'APEX2 (Bruker, 2004)'
_computing_data_reduction 'SAINT/XPREP (Bruker, 2004; Sheldrick, 2001)'
_computing_molecular_graphics 'Platon (Spek, 2004)'
_computing_publication_material 'XCIF (Sheldrick, 2001)'
_computing_structure_refinement 'SHELXL-97 (Sheldrick, 1997)'
_computing_structure_solution 'SHELXS-97 (Sheldrick, 1990)'
_diffrn_ambient_temperature 125(2)
_diffrn_detector_area_resol_mean 8.33
_diffrn_measured_fraction_theta_full 1.000
_diffrn_measured_fraction_theta_max 1.000
_diffrn_measurement_device_type 'Bruker x8 Apex II CCD Diffractometer'
_diffrn_measurement_method '\w and \f scans'
_diffrn_radiation_monochromator graphite
_diffrn_radiation_source 'fine-focus sealed tube'
_diffrn_radiation_type MoK\a
_diffrn_radiation_wavelength 0.71073
_diffrn_reflns_av_R_equivalents 0.0902
_diffrn_reflns_av_sigmaI/netI 0.0844
_diffrn_reflns_limit_h_max 16
_diffrn_reflns_limit_h_min -16
_diffrn_reflns_limit_k_max 22
_diffrn_reflns_limit_k_min -21
_diffrn_reflns_limit_l_max 17
_diffrn_reflns_limit_l_min -17
_diffrn_reflns_number 29770
_diffrn_reflns_theta_full 25.03
_diffrn_reflns_theta_max 25.03
_diffrn_reflns_theta_min 1.76
_exptl_absorpt_coefficient_mu 0.453
_exptl_absorpt_correction_T_max 0.9515
_exptl_absorpt_correction_T_min 0.7931
_exptl_absorpt_correction_type multi-scan
_exptl_absorpt_process_details 'Blessing, R.H. ACTA Cryst. (1995) A51, 33-38'
_exptl_crystal_colour purple
_exptl_crystal_density_diffrn 1.445
_exptl_crystal_density_method 'not measured'
_exptl_crystal_description hexagonal
_exptl_crystal_F_000 1748
_exptl_crystal_recrystallization_method 'vapor diffusion (chloroform/isopropanol)'
_exptl_crystal_size_max 0.54
_exptl_crystal_size_mid 0.27
_exptl_crystal_size_min 0.11
_refine_diff_density_max .492
_refine_diff_density_min -.385
_refine_diff_density_rms .069
_refine_ls_extinction_method none
_refine_ls_goodness_of_fit_ref 1.032
_refine_ls_hydrogen_treatment constr
_refine_ls_matrix_type full
_refine_ls_number_parameters 551
_refine_ls_number_reflns 6917
_refine_ls_number_restraints 0
_refine_ls_restrained_S_all 1.032
_refine_ls_R_factor_all 0.0988
_refine_ls_R_factor_gt 0.0514
_refine_ls_shift/su_max 0.001
_refine_ls_shift/su_mean 0.000
_refine_ls_structure_factor_coef Fsqd
_refine_ls_weighting_details 'calc w=1/[\s^2^(Fo^2^)+(0.0473P)^2^+1.3257P] where P=(Fo^2^+2Fc^2^)/3'
_refine_ls_weighting_scheme calc
_refine_ls_wR_factor_gt 0.1130
_refine_ls_wR_factor_ref 0.1334
_reflns_number_gt 4252
_reflns_number_total 6917
_reflns_threshold_expression >2sigma(I)
_cod_data_source_file ic701700p-file017.cif
_cod_data_source_block '[FeTPfP1MeImNO]-mono(ns33_)'
_cod_original_sg_symbol_H-M 'P 21/n'
_cod_database_code 4304232

loop_
_symmetry_equiv_pos_as_xyz
'x, y, z'
'-x+1/2, y+1/2, -z+1/2'
'-x, -y, -z'
'x-1/2, -y-1/2, z-1/2'

loop_
_atom_site_label
_atom_site_type_symbol
_atom_site_fract_x
_atom_site_fract_y
_atom_site_fract_z
_atom_site_U_iso_or_equiv
_atom_site_adp_type
_atom_site_occupancy
_atom_site_symmetry_multiplicity
_atom_site_calc_flag
_atom_site_refinement_flags
_atom_site_disorder_assembly
_atom_site_disorder_group
Fe1 Fe 0.69063(3) 0.11189(2) 0.72253(3) 0.01904(15) Uani 1 1 d . . .
N1 N 0.63392(18) 0.11767(14) 0.59261(18) 0.0198(6) Uani 1 1 d . . .
N2 N 0.56089(19) 0.11953(14) 0.75957(17) 0.0188(6) Uani 1 1 d . . .
N3 N 0.74980(18) 0.11428(14) 0.85306(18) 0.0186(6) Uani 1 1 d . . .
N4 N 0.82253(18) 0.10875(14) 0.68516(18) 0.0199(6) Uani 1 1 d . . .
C(M1 C 0.4633(2) 0.11723(17) 0.6097(2) 0.0206(8) Uani 1 1 d . . .
C(M2 C 0.6038(2) 0.12228(17) 0.9252(2) 0.0206(8) Uani 1 1 d . . .
C(M3 C 0.9208(2) 0.10824(16) 0.8356(2) 0.0182(7) Uani 1 1 d . . .
C(M4 C 0.7801(2) 0.11818(17) 0.5198(2) 0.0200(8) Uani 1 1 d . . .
C(A1 C 0.6816(2) 0.12195(17) 0.5188(2) 0.0212(8) Uani 1 1 d . . .
C(A2 C 0.5386(2) 0.11990(16) 0.5586(2) 0.0206(8) Uani 1 1 d . . .
C(A3 C 0.4747(2) 0.11558(16) 0.7039(2) 0.0193(8) Uani 1 1 d . . .
C(A4 C 0.5390(2) 0.11829(17) 0.8464(2) 0.0198(8) Uani 1 1 d . . .
C(A5 C 0.7027(2) 0.12152(17) 0.9268(2) 0.0209(8) Uani 1 1 d . . .
C(A6 C 0.8449(2) 0.11488(17) 0.8864(2) 0.0204(8) Uani 1 1 d . . .
C(A7 C 0.9087(2) 0.10387(16) 0.7412(2) 0.0196(8) Uani 1 1 d . . .
C(A8 C 0.8447(2) 0.11045(17) 0.5986(2) 0.0199(8) Uani 1 1 d . . .
C(B1 C 0.6148(2) 0.12785(17) 0.4371(2) 0.0236(8) Uani 1 1 d . . .
H(B1 H 0.6298 0.1321 0.3771 0.028 Uiso 1 1 calc R . .
C(B2 C 0.5274(2) 0.12622(17) 0.4618(2) 0.0230(8) Uani 1 1 d . . .
H(B2 H 0.4687 0.1288 0.4224 0.028 Uiso 1 1 calc R . .
C(B3 C 0.3987(2) 0.11035(17) 0.7576(2) 0.0234(8) Uani 1 1 d . . .
H(B3 H 0.3328 0.1060 0.7353 0.028 Uiso 1 1 calc R . .
C(B4 C 0.4373(2) 0.11269(17) 0.8451(2) 0.0244(8) Uani 1 1 d . . .
H(B4 H 0.4041 0.1110 0.8964 0.029 Uiso 1 1 calc R . .
C(B5 C 0.7701(2) 0.12903(17) 1.0079(2) 0.0240(8) Uani 1 1 d . . .
H(B5 H 0.7557 0.1361 1.0678 0.029 Uiso 1 1 calc R . .
C(B6 C 0.8574(2) 0.12416(17) 0.9826(2) 0.0238(8) Uani 1 1 d . . .
H(B6 H 0.9165 0.1265 1.0215 0.029 Uiso 1 1 calc R . .
C(B7 C 0.9850(2) 0.09960(17) 0.6879(2) 0.0235(8) Uani 1 1 d . . .
H(B7 H 1.0509 0.0948 0.7103 0.028 Uiso 1 1 calc R . .
C(B8 C 0.9463(2) 0.10358(17) 0.5999(2) 0.0240(8) Uani 1 1 d . . .
H(B8 H 0.9796 0.1021 0.5487 0.029 Uiso 1 1 calc R . .
F10 F 0.09465(14) 0.13267(12) 0.41679(15) 0.0461(6) Uani 1 1 d . . .
C11 C 0.3645(2) 0.11989(18) 0.5594(2) 0.0220(8) Uani 1 1 d . . .
C12 C 0.3272(2) 0.06490(18) 0.5034(2) 0.0259(9) Uani 1 1 d . . .
H12 H 0.3648 0.0237 0.4979 0.031 Uiso 1 1 calc R . .
C13 C 0.2371(3) 0.06867(18) 0.4559(2) 0.0289(9) Uani 1 1 d . . .
H13 H 0.2121 0.0305 0.4180 0.035 Uiso 1 1 calc R . .
C14 C 0.1844(3) 0.1282(2) 0.4643(2) 0.0306(9) Uani 1 1 d . . .
C15 C 0.2174(3) 0.1839(2) 0.5180(3) 0.0536(13) Uani 1 1 d . . .
H15 H 0.1792 0.2249 0.5226 0.064 Uiso 1 1 calc R . .
C16 C 0.3079(3) 0.1791(2) 0.5656(3) 0.0438(11) Uani 1 1 d . . .
H16 H 0.3320 0.2174 0.6037 0.053 Uiso 1 1 calc R . .
F20 F 0.48041(14) 0.16088(11) 1.26316(13) 0.0357(5) Uani 1 1 d . . .
C21 C 0.5670(2) 0.12985(17) 1.0140(2) 0.0211(8) Uani 1 1 d . . .
C22 C 0.5246(2) 0.19316(18) 1.0345(2) 0.0233(8) Uani 1 1 d . . .
H22 H 0.5160 0.2300 0.9904 0.028 Uiso 1 1 calc R . .
C23 C 0.4944(2) 0.20364(19) 1.1180(2) 0.0275(9) Uani 1 1 d . . .
H23 H 0.4658 0.2472 1.1321 0.033 Uiso 1 1 calc R . .
C24 C 0.5071(2) 0.1492(2) 1.1800(2) 0.0260(9) Uani 1 1 d . . .
C25 C 0.5455(3) 0.0852(2) 1.1616(2) 0.0323(9) Uani 1 1 d . . .
H25 H 0.5514 0.0481 1.2053 0.039 Uiso 1 1 calc R . .
C26 C 0.5758(3) 0.07553(19) 1.0779(2) 0.0296(9) Uani 1 1 d . . .
H26 H 0.6028 0.0313 1.0640 0.035 Uiso 1 1 calc R . .
F30 F 1.29262(14) 0.12718(12) 1.01988(15) 0.0452(6) Uani 1 1 d . . .
C31 C 1.0201(2) 0.11223(18) 0.8848(2) 0.0209(8) Uani 1 1 d . . .
C32 C 1.0746(3) 0.05198(19) 0.9049(3) 0.0320(9) Uani 1 1 d . . .
H32 H 1.0487 0.0066 0.8875 0.038 Uiso 1 1 calc R . .
C33 C 1.1671(3) 0.0570(2) 0.9503(3) 0.0359(10) Uani 1 1 d . . .
H33 H 1.2048 0.0155 0.9636 0.043 Uiso 1 1 calc R . .
C34 C 1.2023(2) 0.1222(2) 0.9754(2) 0.0298(9) Uani 1 1 d . . .
C35 C 1.1503(3) 0.1829(2) 0.9590(3) 0.0406(11) Uani 1 1 d . . .
H35 H 1.1761 0.2278 0.9787 0.049 Uiso 1 1 calc R . .
C36 C 1.0589(3) 0.1775(2) 0.9129(3) 0.0381(10) Uani 1 1 d . . .
H36 H 1.0219 0.2194 0.9002 0.046 Uiso 1 1 calc R . .
F40 F 0.91251(15) 0.15104(12) 0.18491(13) 0.0426(6) Uani 1 1 d . . .
C41 C 0.8173(2) 0.12538(18) 0.4316(2) 0.0225(8) Uani 1 1 d . . .
C42 C 0.8503(3) 0.1904(2) 0.4052(3) 0.0334(9) Uani 1 1 d . . .
H42 H 0.8506 0.2300 0.4451 0.040 Uiso 1 1 calc R . .
C43 C 0.8826(3) 0.1994(2) 0.3232(3) 0.0345(10) Uani 1 1 d . . .
H43 H 0.9052 0.2443 0.3060 0.041 Uiso 1 1 calc R . .
C44 C 0.8815(2) 0.1421(2) 0.2671(2) 0.0300(9) Uani 1 1 d . . .
C45 C 0.8502(3) 0.0767(2) 0.2895(3) 0.0485(12) Uani 1 1 d . . .
H45 H 0.8505 0.0375 0.2492 0.058 Uiso 1 1 calc R . .
C46 C 0.8182(3) 0.0689(2) 0.3721(3) 0.0460(12) Uani 1 1 d . . .
H46 H 0.7962 0.0236 0.3888 0.055 Uiso 1 1 calc R . .
N5 N 0.6741(2) 0.01968(14) 0.71979(19) 0.0258(7) Uani 1 1 d . . .
O1 O 0.60763(19) -0.02033(13) 0.69714(19) 0.0420(7) Uani 1 1 d . . .
N6 N 0.70001(19) 0.22489(14) 0.72401(18) 0.0205(6) Uani 1 1 d . . .
N7 N 0.6702(2) 0.33980(14) 0.70981(19) 0.0246(7) Uani 1 1 d . . .
C1 C 0.6345(3) 0.27363(18) 0.6992(2) 0.0271(9) Uani 1 1 d . . .
H1 H 0.5699 0.2632 0.6766 0.032 Uiso 1 1 calc R . .
C2 C 0.7634(3) 0.33311(18) 0.7437(3) 0.0309(9) Uani 1 1 d . . .
H2 H 0.8077 0.3707 0.7590 0.037 Uiso 1 1 calc R . .
C3 C 0.7816(2) 0.26245(18) 0.7516(3) 0.0296(9) Uani 1 1 d . . .
H3 H 0.8419 0.2421 0.7732 0.036 Uiso 1 1 calc R . .
C4 C 0.6195(3) 0.40678(18) 0.6907(3) 0.0383(10) Uani 1 1 d . . .
H4A H 0.5762 0.4027 0.6336 0.057 Uiso 1 1 calc R . .
H4B H 0.6656 0.4450 0.6855 0.057 Uiso 1 1 calc R . .
H4C H 0.5828 0.4177 0.7402 0.057 Uiso 1 1 calc R . .

loop_
_atom_site_aniso_label
_atom_site_aniso_U_11
_atom_site_aniso_U_22
_atom_site_aniso_U_33
_atom_site_aniso_U_23
_atom_site_aniso_U_13
_atom_site_aniso_U_12
Fe1 0.0181(3) 0.0205(3) 0.0185(3) -0.0003(2) 0.0026(2) 0.0012(2)
N1 0.0169(16) 0.0204(15) 0.0219(16) -0.0014(13) 0.0022(12) 0.0013(12)
N2 0.0215(16) 0.0191(15) 0.0153(15) -0.0013(13) 0.0007(12) 0.0005(12)
N3 0.0162(15) 0.0188(15) 0.0211(15) 0.0021(13) 0.0040(12) 0.0015(12)
N4 0.0166(15) 0.0217(15) 0.0213(15) -0.0035(13) 0.0021(12) -0.0001(13)
C(M1 0.0208(19) 0.0146(17) 0.026(2) -0.0015(16) 0.0013(15) -0.0019(15)
C(M2 0.022(2) 0.0171(19) 0.0235(19) 0.0038(16) 0.0045(15) -0.0011(15)
C(M3 0.0188(18) 0.0144(17) 0.0203(18) 0.0027(15) -0.0005(14) 0.0006(15)
C(M4 0.025(2) 0.0190(18) 0.0162(18) -0.0008(15) 0.0034(15) -0.0043(16)
C(A1 0.026(2) 0.0171(18) 0.0206(19) -0.0014(16) 0.0050(16) -0.0004(16)
C(A2 0.023(2) 0.0160(18) 0.0218(19) -0.0004(16) -0.0020(15) 0.0001(15)
C(A3 0.0182(19) 0.0143(17) 0.0250(19) -0.0044(16) 0.0015(15) -0.0001(15)
C(A4 0.0202(19) 0.0174(18) 0.0216(19) 0.0004(15) 0.0021(15) 0.0022(15)
C(A5 0.022(2) 0.0203(19) 0.0198(19) 0.0019(16) 0.0030(15) 0.0009(15)
C(A6 0.020(2) 0.0186(18) 0.0215(19) 0.0032(16) -0.0006(15) 0.0011(16)
C(A7 0.0203(19) 0.0155(18) 0.0236(19) 0.0006(16) 0.0048(15) 0.0003(15)
C(A8 0.0199(19) 0.0172(17) 0.0228(19) -0.0014(16) 0.0039(15) -0.0009(15)
C(B1 0.028(2) 0.026(2) 0.0170(18) -0.0010(16) 0.0029(16) 0.0002(16)
C(B2 0.023(2) 0.027(2) 0.0172(18) 0.0032(16) -0.0034(15) 0.0018(16)
C(B3 0.0181(19) 0.0252(19) 0.026(2) -0.0022(17) 0.0001(15) -0.0022(16)
C(B4 0.021(2) 0.0263(19) 0.027(2) 0.0021(17) 0.0085(16) -0.0013(16)
C(B5 0.025(2) 0.029(2) 0.0179(18) -0.0029(16) 0.0041(15) -0.0003(17)
C(B6 0.023(2) 0.027(2) 0.0203(19) 0.0014(16) -0.0010(15) 0.0011(16)
C(B7 0.0154(19) 0.027(2) 0.028(2) 0.0021(17) 0.0016(16) 0.0030(15)
C(B8 0.022(2) 0.026(2) 0.025(2) -0.0016(17) 0.0071(16) 0.0030(16)
F10 0.0230(12) 0.0606(16) 0.0499(15) -0.0057(12) -0.0119(11) 0.0052(11)
C11 0.024(2) 0.023(2) 0.0189(18) 0.0023(16) 0.0027(15) 0.0027(16)
C12 0.026(2) 0.0204(19) 0.031(2) -0.0011(17) 0.0033(17) 0.0000(16)
C13 0.029(2) 0.026(2) 0.030(2) -0.0049(18) -0.0044(17) -0.0036(17)
C14 0.021(2) 0.040(2) 0.028(2) -0.0010(19) -0.0041(17) 0.0027(18)
C15 0.034(3) 0.047(3) 0.074(3) -0.022(3) -0.014(2) 0.020(2)
C16 0.033(2) 0.037(2) 0.056(3) -0.024(2) -0.014(2) 0.008(2)
F20 0.0340(13) 0.0540(14) 0.0206(11) -0.0015(10) 0.0083(10) 0.0062(11)
C21 0.0190(19) 0.0230(19) 0.0207(19) 0.0012(16) 0.0003(15) 0.0000(15)
C22 0.027(2) 0.0242(19) 0.0189(19) 0.0062(16) 0.0032(16) -0.0011(16)
C23 0.026(2) 0.028(2) 0.028(2) -0.0058(18) 0.0036(17) 0.0051(17)
C24 0.019(2) 0.041(2) 0.0183(19) -0.0011(18) 0.0039(16) -0.0012(17)
C25 0.037(2) 0.030(2) 0.031(2) 0.0088(19) 0.0099(19) 0.0095(18)
C26 0.032(2) 0.028(2) 0.030(2) 0.0028(18) 0.0103(18) 0.0073(17)
F30 0.0242(13) 0.0608(16) 0.0475(15) -0.0077(12) -0.0065(11) -0.0042(11)
C31 0.0204(19) 0.0234(19) 0.0198(18) 0.0026(16) 0.0064(15) 0.0004(16)
C32 0.026(2) 0.023(2) 0.044(2) -0.0036(18) -0.0055(18) 0.0003(17)
C33 0.025(2) 0.028(2) 0.053(3) 0.002(2) -0.0020(19) 0.0058(18)
C34 0.015(2) 0.040(2) 0.033(2) 0.0017(19) -0.0014(16) -0.0008(18)
C35 0.028(2) 0.032(2) 0.059(3) -0.009(2) -0.004(2) -0.0112(19)
C36 0.031(2) 0.024(2) 0.058(3) 0.005(2) -0.001(2) 0.0055(18)
F40 0.0387(14) 0.0700(16) 0.0204(12) 0.0020(11) 0.0082(10) -0.0035(12)
C41 0.0181(19) 0.029(2) 0.0201(19) 0.0006(17) 0.0016(15) 0.0011(16)
C42 0.038(2) 0.031(2) 0.032(2) -0.0065(19) 0.0067(19) -0.0056(19)
C43 0.034(2) 0.036(2) 0.035(2) 0.004(2) 0.0090(19) -0.0041(19)
C44 0.022(2) 0.053(3) 0.0158(19) 0.0030(19) 0.0047(16) -0.0011(19)
C45 0.077(3) 0.039(3) 0.035(3) -0.009(2) 0.027(2) -0.004(2)
C46 0.077(3) 0.029(2) 0.039(3) -0.002(2) 0.030(2) -0.005(2)
N5 0.0322(19) 0.0164(15) 0.0287(17) -0.0040(14) 0.0043(14) -0.0005(14)
O1 0.0446(18) 0.0254(15) 0.0560(19) -0.0012(14) 0.0075(15) 0.0008(14)
N6 0.0214(16) 0.0198(15) 0.0207(15) -0.0017(13) 0.0049(13) -0.0032(14)
N7 0.0253(18) 0.0164(15) 0.0324(18) 0.0002(14) 0.0047(14) 0.0025(13)
C1 0.021(2) 0.027(2) 0.032(2) 0.0006(18) 0.0010(17) 0.0008(17)
C2 0.027(2) 0.020(2) 0.044(2) 0.0012(19) 0.0000(19) -0.0041(17)
C3 0.022(2) 0.023(2) 0.042(2) -0.0004(18) -0.0019(17) -0.0001(16)
C4 0.028(2) 0.026(2) 0.059(3) 0.002(2) 0.000(2) 0.0061(18)

loop_
_atom_type_symbol
_atom_type_description
_atom_type_scat_dispersion_real
_atom_type_scat_dispersion_imag
_atom_type_scat_source
C C .0033 .0016 'International Tables Vol C Tables 4.2.6.8 and 6.1.1.4'
H H .0000 .0000 'International Tables Vol C Tables 4.2.6.8 and 6.1.1.4'
N N .0061 .0033 'International Tables Vol C Tables 4.2.6.8 and 6.1.1.4'
O O .0106 .0060 'International Tables Vol C Tables 4.2.6.8 and 6.1.1.4'
F F .0171 .0103 'International Tables Vol C Tables 4.2.6.8 and 6.1.1.4'
Fe Fe .3463 .8444 'International Tables Vol C Tables 4.2.6.8 and 6.1.1.4'

loop_
_geom_angle_atom_site_label_1
_geom_angle_atom_site_label_2
_geom_angle_atom_site_label_3
_geom_angle
_geom_angle_site_symmetry_1
_geom_angle_site_symmetry_3
_geom_angle_publ_flag
N5 Fe1 N1 89.82(12) . . ?
N5 Fe1 N2 87.26(12) . . ?
N1 Fe1 N2 90.07(11) . . ?
N5 Fe1 N3 94.67(12) . . ?
N1 Fe1 N3 175.50(11) . . ?
N2 Fe1 N3 90.47(11) . . ?
N5 Fe1 N4 95.20(12) . . ?
N1 Fe1 N4 89.91(11) . . ?
N2 Fe1 N4 177.54(11) . . ?
N3 Fe1 N4 89.36(11) . . ?
N5 Fe1 N6 175.91(12) . . ?
N1 Fe1 N6 88.38(10) . . ?
N2 Fe1 N6 89.07(10) . . ?
N3 Fe1 N6 87.16(10) . . ?
N4 Fe1 N6 88.47(10) . . ?
C(A1 N1 C(A2 105.7(3) . . ?
C(A1 N1 Fe1 127.2(2) . . ?
C(A2 N1 Fe1 127.1(2) . . ?
C(A4 N2 C(A3 105.6(3) . . ?
C(A4 N2 Fe1 126.6(2) . . ?
C(A3 N2 Fe1 127.0(2) . . ?
C(A5 N3 C(A6 105.8(3) . . ?
C(A5 N3 Fe1 126.5(2) . . ?
C(A6 N3 Fe1 127.5(2) . . ?
C(A8 N4 C(A7 105.7(3) . . ?
C(A8 N4 Fe1 126.8(2) . . ?
C(A7 N4 Fe1 127.4(2) . . ?
C(A3 C(M1 C(A2 124.1(3) . . ?
C(A3 C(M1 C11 118.5(3) . . ?
C(A2 C(M1 C11 117.3(3) . . ?
C(A4 C(M2 C(A5 124.0(3) . . ?
C(A4 C(M2 C21 118.8(3) . . ?
C(A5 C(M2 C21 117.2(3) . . ?
C(A7 C(M3 C(A6 123.5(3) . . ?
C(A7 C(M3 C31 118.3(3) . . ?
C(A6 C(M3 C31 118.0(3) . . ?
C(A8 C(M4 C(A1 123.6(3) . . ?
C(A8 C(M4 C41 118.8(3) . . ?
C(A1 C(M4 C41 117.5(3) . . ?
N1 C(A1 C(M4 126.3(3) . . ?
N1 C(A1 C(B1 110.1(3) . . ?
C(M4 C(A1 C(B1 123.5(3) . . ?
N1 C(A2 C(M1 125.7(3) . . ?
N1 C(A2 C(B2 109.9(3) . . ?
C(M1 C(A2 C(B2 124.4(3) . . ?
N2 C(A3 C(M1 125.1(3) . . ?
N2 C(A3 C(B3 109.9(3) . . ?
C(M1 C(A3 C(B3 125.1(3) . . ?
N2 C(A4 C(M2 125.9(3) . . ?
N2 C(A4 C(B4 110.2(3) . . ?
C(M2 C(A4 C(B4 123.9(3) . . ?
N3 C(A5 C(M2 125.8(3) . . ?
N3 C(A5 C(B5 110.0(3) . . ?
C(M2 C(A5 C(B5 124.2(3) . . ?
N3 C(A6 C(M3 126.3(3) . . ?
N3 C(A6 C(B6 110.1(3) . . ?
C(M3 C(A6 C(B6 123.5(3) . . ?
N4 C(A7 C(M3 125.4(3) . . ?
N4 C(A7 C(B7 109.9(3) . . ?
C(M3 C(A7 C(B7 124.5(3) . . ?
N4 C(A8 C(M4 125.9(3) . . ?
N4 C(A8 C(B8 110.1(3) . . ?
C(M4 C(A8 C(B8 124.0(3) . . ?
C(B2 C(B1 C(A1 106.9(3) . . ?
C(B2 C(B1 H(B1 126.5 . . ?
C(A1 C(B1 H(B1 126.5 . . ?
C(B1 C(B2 C(A2 107.4(3) . . ?
C(B1 C(B2 H(B2 126.3 . . ?
C(A2 C(B2 H(B2 126.3 . . ?
C(B4 C(B3 C(A3 107.7(3) . . ?
C(B4 C(B3 H(B3 126.2 . . ?
C(A3 C(B3 H(B3 126.2 . . ?
C(B3 C(B4 C(A4 106.7(3) . . ?
C(B3 C(B4 H(B4 126.7 . . ?
C(A4 C(B4 H(B4 126.7 . . ?
C(B6 C(B5 C(A5 106.8(3) . . ?
C(B6 C(B5 H(B5 126.6 . . ?
C(A5 C(B5 H(B5 126.6 . . ?
C(B5 C(B6 C(A6 107.2(3) . . ?
C(B5 C(B6 H(B6 126.4 . . ?
C(A6 C(B6 H(B6 126.4 . . ?
C(B8 C(B7 C(A7 107.4(3) . . ?
C(B8 C(B7 H(B7 126.3 . . ?
C(A7 C(B7 H(B7 126.3 . . ?
C(B7 C(B8 C(A8 106.8(3) . . ?
C(B7 C(B8 H(B8 126.6 . . ?
C(A8 C(B8 H(B8 126.6 . . ?
C16 C11 C12 117.7(3) . . ?
C16 C11 C(M1 120.3(3) . . ?
C12 C11 C(M1 122.0(3) . . ?
C13 C12 C11 121.4(3) . . ?
C13 C12 H12 119.3 . . ?
C11 C12 H12 119.3 . . ?
C14 C13 C12 118.6(3) . . ?
C14 C13 H13 120.7 . . ?
C12 C13 H13 120.7 . . ?
C15 C14 C13 122.6(3) . . ?
C15 C14 F10 118.4(3) . . ?
C13 C14 F10 119.1(3) . . ?
C14 C15 C16 118.1(4) . . ?
C14 C15 H15 120.9 . . ?
C16 C15 H15 120.9 . . ?
C15 C16 C11 121.6(4) . . ?
C15 C16 H16 119.2 . . ?
C11 C16 H16 119.2 . . ?
C22 C21 C26 118.8(3) . . ?
C22 C21 C(M2 119.4(3) . . ?
C26 C21 C(M2 121.8(3) . . ?
C23 C22 C21 121.1(3) . . ?
C23 C22 H22 119.4 . . ?
C21 C22 H22 119.4 . . ?
C24 C23 C22 118.0(3) . . ?
C24 C23 H23 121.0 . . ?
C22 C23 H23 121.0 . . ?
F20 C24 C25 119.6(3) . . ?
F20 C24 C23 117.6(3) . . ?
C25 C24 C23 122.8(3) . . ?
C24 C25 C26 118.6(3) . . ?
C24 C25 H25 120.7 . . ?
C26 C25 H25 120.7 . . ?
C25 C26 C21 120.6(3) . . ?
C25 C26 H26 119.7 . . ?
C21 C26 H26 119.7 . . ?
C32 C31 C36 118.4(3) . . ?
C32 C31 C(M3 121.7(3) . . ?
C36 C31 C(M3 119.9(3) . . ?
C31 C32 C33 120.7(3) . . ?
C31 C32 H32 119.7 . . ?
C33 C32 H32 119.7 . . ?
C34 C33 C32 118.7(3) . . ?
C34 C33 H33 120.6 . . ?
C32 C33 H33 120.6 . . ?
C33 C34 F30 118.7(3) . . ?
C33 C34 C35 122.6(3) . . ?
F30 C34 C35 118.7(3) . . ?
C34 C35 C36 118.3(3) . . ?
C34 C35 H35 120.8 . . ?
C36 C35 H35 120.8 . . ?
C35 C36 C31 121.3(3) . . ?
C35 C36 H36 119.4 . . ?
C31 C36 H36 119.4 . . ?
C46 C41 C42 117.6(3) . . ?
C46 C41 C(M4 122.1(3) . . ?
C42 C41 C(M4 120.4(3) . . ?
C43 C42 C41 121.8(4) . . ?
C43 C42 H42 119.1 . . ?
C41 C42 H42 119.1 . . ?
C44 C43 C42 118.2(4) . . ?
C44 C43 H43 120.9 . . ?
C42 C43 H43 120.9 . . ?
C43 C44 C45 122.6(3) . . ?
C43 C44 F40 118.3(3) . . ?
C45 C44 F40 119.1(3) . . ?
C44 C45 C46 118.2(4) . . ?
C44 C45 H45 120.9 . . ?
C46 C45 H45 120.9 . . ?
C45 C46 C41 121.6(4) . . ?
C45 C46 H46 119.2 . . ?
C41 C46 H46 119.2 . . ?
O1 N5 Fe1 135.7(2) . . ?
C1 N6 C3 104.9(3) . . ?
C1 N6 Fe1 130.5(2) . . ?
C3 N6 Fe1 124.6(2) . . ?
C1 N7 C2 106.8(3) . . ?
C1 N7 C4 127.6(3) . . ?
C2 N7 C4 125.6(3) . . ?
N6 C1 N7 111.8(3) . . ?
N6 C1 H1 124.1 . . ?
N7 C1 H1 124.1 . . ?
N7 C2 C3 106.7(3) . . ?
N7 C2 H2 126.7 . . ?
C3 C2 H2 126.7 . . ?
C2 C3 N6 109.7(3) . . ?
C2 C3 H3 125.1 . . ?
N6 C3 H3 125.1 . . ?
N7 C4 H4A 109.5 . . ?
N7 C4 H4B 109.5 . . ?
H4A C4 H4B 109.5 . . ?
N7 C4 H4C 109.5 . . ?
H4A C4 H4C 109.5 . . ?
H4B C4 H4C 109.5 . . ?

loop_
_geom_bond_atom_site_label_1
_geom_bond_atom_site_label_2
_geom_bond_distance
_geom_bond_site_symmetry_2
_geom_bond_publ_flag
Fe1 N5 1.748(3) . ?
Fe1 N1 1.990(3) . ?
Fe1 N2 1.994(3) . ?
Fe1 N3 2.006(3) . ?
Fe1 N4 2.022(3) . ?
Fe1 N6 2.128(3) . ?
N1 C(A1 1.368(4) . ?
N1 C(A2 1.374(4) . ?
N2 C(A4 1.370(4) . ?
N2 C(A3 1.379(4) . ?
N3 C(A5 1.368(4) . ?
N3 C(A6 1.368(4) . ?
N4 C(A8 1.367(4) . ?
N4 C(A7 1.382(4) . ?
C(M1 C(A3 1.388(4) . ?
C(M1 C(A2 1.394(5) . ?
C(M1 C11 1.494(4) . ?
C(M2 C(A4 1.387(4) . ?
C(M2 C(A5 1.397(5) . ?
C(M2 C21 1.493(4) . ?
C(M3 C(A7 1.393(4) . ?
C(M3 C(A6 1.403(5) . ?
C(M3 C31 1.494(4) . ?
C(M4 C(A8 1.392(4) . ?
C(M4 C(A1 1.395(5) . ?
C(M4 C41 1.485(4) . ?
C(A1 C(B1 1.437(4) . ?
C(A2 C(B2 1.431(4) . ?
C(A3 C(B3 1.429(5) . ?
C(A4 C(B4 1.441(5) . ?
C(A5 C(B5 1.437(4) . ?
C(A6 C(B6 1.429(4) . ?
C(A7 C(B7 1.427(4) . ?
C(A8 C(B8 1.442(4) . ?
C(B1 C(B2 1.340(5) . ?
C(B1 H(B1 0.9500 . ?
C(B2 H(B2 0.9500 . ?
C(B3 C(B4 1.342(5) . ?
C(B3 H(B3 0.9500 . ?
C(B4 H(B4 0.9500 . ?
C(B5 C(B6 1.344(5) . ?
C(B5 H(B5 0.9500 . ?
C(B6 H(B6 0.9500 . ?
C(B7 C(B8 1.349(5) . ?
C(B7 H(B7 0.9500 . ?
C(B8 H(B8 0.9500 . ?
F10 C14 1.368(4) . ?
C11 C16 1.381(5) . ?
C11 C12 1.385(4) . ?
C12 C13 1.372(5) . ?
C12 H12 0.9500 . ?
C13 C14 1.360(5) . ?
C13 H13 0.9500 . ?
C14 C15 1.359(5) . ?
C15 C16 1.379(5) . ?
C15 H15 0.9500 . ?
C16 H16 0.9500 . ?
F20 C24 1.360(4) . ?
C21 C22 1.385(4) . ?
C21 C26 1.389(5) . ?
C22 C23 1.382(5) . ?
C22 H22 0.9500 . ?
C23 C24 1.372(5) . ?
C23 H23 0.9500 . ?
C24 C25 1.363(5) . ?
C25 C26 1.383(5) . ?
C25 H25 0.9500 . ?
C26 H26 0.9500 . ?
F30 C34 1.359(4) . ?
C31 C32 1.379(5) . ?
C31 C36 1.385(5) . ?
C32 C33 1.391(5) . ?
C32 H32 0.9500 . ?
C33 C34 1.357(5) . ?
C33 H33 0.9500 . ?
C34 C35 1.361(5) . ?
C35 C36 1.382(5) . ?
C35 H35 0.9500 . ?
C36 H36 0.9500 . ?
F40 C44 1.365(4) . ?
C41 C46 1.383(5) . ?
C41 C42 1.385(5) . ?
C42 C43 1.372(5) . ?
C42 H42 0.9500 . ?
C43 C44 1.361(5) . ?
C43 H43 0.9500 . ?
C44 C45 1.364(5) . ?
C45 C46 1.375(5) . ?
C45 H45 0.9500 . ?
C46 H46 0.9500 . ?
N5 O1 1.215(3) . ?
N6 C1 1.319(4) . ?
N6 C3 1.367(4) . ?
N7 C1 1.344(4) . ?
N7 C2 1.352(4) . ?
N7 C4 1.457(4) . ?
C1 H1 0.9500 . ?
C2 C3 1.354(5) . ?
C2 H2 0.9500 . ?
C3 H3 0.9500 . ?
C4 H4A 0.9800 . ?
C4 H4B 0.9800 . ?
C4 H4C 0.9800 . ?
